data_7045901
loop_
_publ_author_name
'Gallen, Albert'
'Orgu\'e, S\'ilvia'
'Muller, Guillermo'
'Escudero-Ad\'an, Eduardo C'
'Riera, Antoni'
'Verdaguer, Xavier'
'Grabulosa, Arnald'

_publ_section_title
;
 Synthesis and coordination chemistry of enantiopure t-BuMeP(O)H.
;
_journal_issue 15
_journal_name_full 'Dalton transactions (Cambridge, England : 2003)'
_journal_page_first 5366
_journal_page_last 5379
_journal_paper_doi 10.1039/c8dt00897c
_journal_volume 47
_journal_year 2018
_chemical_absolute_configuration ad
_chemical_formula_sum 'C5 H13 Au Cl O P'
_chemical_formula_weight 352.54
_space_group_IT_number 144
_space_group_name_Hall 'P 31'
_space_group_name_H-M_alt 'P 31'
_symmetry_cell_setting trigonal
_symmetry_space_group_name_Hall 'P 31'
_symmetry_space_group_name_H-M 'P 31'
_atom_sites_solution_hydrogens geom
_audit_creation_method SHELXL-2014/7
_audit_update_record
;
2018-03-07 deposited with the CCDC.
2018-03-21 downloaded from the CCDC.
;
_cell_angle_alpha 90
_cell_angle_beta 90
_cell_angle_gamma 120
_cell_formula_units_Z 9
_cell_length_a 15.7761(2)
_cell_length_b 15.7761(2)
_cell_length_c 9.66840(10)
_cell_measurement_reflns_used 24861
_cell_measurement_temperature 100(2)
_cell_measurement_theta_max 33.0870
_cell_measurement_theta_min 2.0790
_cell_volume 2083.94(4)
_computing_cell_refinement 'CrysAlisPro 1.171.38.37f (Rigaku OD, 2015)'
_computing_data_collection 'CrysAlisPro 1.171.38.37f (Rigaku OD, 2015)'
_computing_data_reduction 'CrysAlisPro 1.171.38.37f (Rigaku OD, 2015)'
_computing_molecular_graphics 'SHELXL-2014 (Sheldrick, 2014)'
_computing_publication_material 'SHELXL-2014 (Sheldrick, 2014)'
_computing_structure_refinement 'SHELXL-2014 (Sheldrick, 2014)'
_computing_structure_solution Sir2014
_diffrn_ambient_temperature 100(2)
_diffrn_detector_area_resol_mean 5.8140
_diffrn_detector_type 'PILATUS 200K'
_diffrn_measured_fraction_theta_full 1.000
_diffrn_measured_fraction_theta_max 0.961
_diffrn_measurement_device_type '1/4chi goniometer'
_diffrn_measurement_method
;
 Fullsphere data collection, phi and omega scans
;
_diffrn_measurement_specimen_support 'magnetic support with MicroMount'
_diffrn_radiation_monochromator 'Confocal Max Flux optic'
_diffrn_radiation_type MoK\a
_diffrn_radiation_wavelength 0.7107
_diffrn_reflns_av_R_equivalents 0.0269
_diffrn_reflns_av_unetI/netI 0.0220
_diffrn_reflns_Laue_measured_fraction_full 1.000
_diffrn_reflns_Laue_measured_fraction_max 0.961
_diffrn_reflns_limit_h_max 24
_diffrn_reflns_limit_h_min -23
_diffrn_reflns_limit_k_max 24
_diffrn_reflns_limit_k_min -23
_diffrn_reflns_limit_l_max 14
_diffrn_reflns_limit_l_min -14
_diffrn_reflns_number 31856
_diffrn_reflns_point_group_measured_fraction_full 0.999
_diffrn_reflns_point_group_measured_fraction_max 0.929
_diffrn_reflns_theta_full 25.242
_diffrn_reflns_theta_max 33.022
_diffrn_reflns_theta_min 2.581
_diffrn_source 'Microfocus rotating anode X-ray tube'
_diffrn_source_current 24
_diffrn_source_power 50
_diffrn_source_size '0.2 mm x 0.2 mm fine focus'
_diffrn_source_type 'Rigaku MicroMax-007HF'
_exptl_absorpt_coefficient_mu 16.276
_exptl_absorpt_correction_T_max 0.497
_exptl_absorpt_correction_T_min 0.382
_exptl_absorpt_correction_type multi-scan
_exptl_absorpt_process_details
; 
 CrysAlisPro 1.171.38.37f (Rigaku OD, 2015)
;
_exptl_crystal_colour colourless
_exptl_crystal_density_diffrn 2.528
_exptl_crystal_description needle
_exptl_crystal_F_000 1458
_exptl_crystal_size_max 0.300
_exptl_crystal_size_mid 0.050
_exptl_crystal_size_min 0.050
_refine_diff_density_max 2.554
_refine_diff_density_min -3.519
_refine_diff_density_rms 0.306
_refine_ls_abs_structure_details
;
 Classical Flack method preferred over Parsons because s.u. lower.
;
_refine_ls_abs_structure_Flack 0.027(14)
_refine_ls_extinction_method none
_refine_ls_goodness_of_fit_ref 1.106
_refine_ls_hydrogen_treatment constr
_refine_ls_matrix_type full
_refine_ls_number_parameters 259
_refine_ls_number_reflns 9762
_refine_ls_number_restraints 1
_refine_ls_restrained_S_all 1.106
_refine_ls_R_factor_all 0.0513
_refine_ls_R_factor_gt 0.0508
_refine_ls_shift/su_max 0.001
_refine_ls_shift/su_mean 0.000
_refine_ls_structure_factor_coef Fsqd
_refine_ls_weighting_details 'w=1/[\s^2^(Fo^2^)+(0.0868P)^2^+27.9054P] where P=(Fo^2^+2Fc^2^)/3'
_refine_ls_weighting_scheme calc
_refine_ls_wR_factor_gt 0.1279
_refine_ls_wR_factor_ref 0.1282
_reflns_Friedel_coverage 0.934
_reflns_Friedel_fraction_full 0.998
_reflns_Friedel_fraction_max 0.897
_reflns_number_gt 9614
_reflns_number_total 9762
_reflns_threshold_expression 'I > 2\s(I)'
_cod_data_source_file c8dt00897c2.cif
_cod_data_source_block 10
_cod_depositor_comments
;
The following automatic conversions were performed:

'_symmetry_cell_setting' value 'Trigonal' changed to 'trigonal'
according to
/home/data/users/saulius/crontab/automatic-downloads/rss-feeds/RSC/lib/dictionaries/cif_core.dic
dictionary named 'cif_core.dic' version 2.4.2 from 2011-04-26.

'_exptl_absorpt_correction_type' value 'Multi-scan' changed to
'multi-scan' according to
/home/data/users/saulius/crontab/automatic-downloads/rss-feeds/RSC/lib/dictionaries/cif_core.dic
dictionary named 'cif_core.dic' version 2.4.2 from 2011-04-26.

Automatic conversion script
Id: cif_fix_values 4973 2017-02-22 13:04:09Z antanas 

 Adding full bibliography for 7045898--7045902.cif.
;
_cod_original_cell_volume 2083.94(6)
_cod_original_sg_symbol_H-M P3(1)
_cod_database_code 7045901
_shelx_shelxl_version_number 2014/7
_shelx_space_group_comment
;
The symmetry employed for this shelxl refinement is uniquely defined
by the following loop, which should always be used as a source of
symmetry information in preference to the above space-group names.
They are only intended as comments.
;
_shelx_estimated_absorpt_t_min 0.293
_shelx_estimated_absorpt_t_max 0.497

loop_
_space_group_symop_operation_xyz
'x, y, z'
'-y, x-y, z+1/3'
'-x+y, -x, z+2/3'

loop_
_atom_site_label
_atom_site_type_symbol
_atom_site_fract_x
_atom_site_fract_y
_atom_site_fract_z
_atom_site_U_iso_or_equiv
_atom_site_adp_type
_atom_site_occupancy
_atom_site_site_symmetry_order
_atom_site_calc_flag
_atom_site_refinement_flags_posn
_atom_site_refinement_flags_adp
Au1A Au 0.62107(4) 0.29310(3) 0.11770(5) 0.01183(10) Uani 1 1 d . .
Cl1A Cl 0.6397(3) 0.4476(3) 0.1455(3) 0.0163(6) Uani 1 1 d . .
P1A P 0.6010(3) 0.1432(2) 0.0937(4) 0.0123(6) Uani 1 1 d . .
O1A O 0.5699(11) 0.0799(9) 0.2340(11) 0.022(2) Uani 1 1 d . .
H1A H 0.5477 0.1034 0.2890 0.033 Uiso 1 1 calc R U
C1A C 0.7101(12) 0.1432(11) 0.0428(18) 0.020(3) Uani 1 1 d . .
H1A1 H 0.7607 0.1787 0.1098 0.031 Uiso 1 1 calc R U
H1A2 H 0.7310 0.1739 -0.0460 0.031 Uiso 1 1 calc R U
H1A3 H 0.6972 0.0770 0.0375 0.031 Uiso 1 1 calc R U
C2A C 0.5046(11) 0.0654(10) -0.0292(14) 0.016(2) Uani 1 1 d . .
C3A C 0.5345(15) 0.1106(12) -0.1741(16) 0.023(3) Uani 1 1 d . .
H3A1 H 0.4812 0.0752 -0.2372 0.035 Uiso 1 1 calc R U
H3A2 H 0.5905 0.1070 -0.2049 0.035 Uiso 1 1 calc R U
H3A3 H 0.5506 0.1778 -0.1709 0.035 Uiso 1 1 calc R U
C4A C 0.4096(12) 0.0613(14) 0.015(2) 0.027(3) Uani 1 1 d . .
H4A1 H 0.3621 0.0328 -0.0575 0.041 Uiso 1 1 calc R U
H4A2 H 0.4222 0.1263 0.0339 0.041 Uiso 1 1 calc R U
H4A3 H 0.3849 0.0221 0.0973 0.041 Uiso 1 1 calc R U
C5A C 0.4902(14) -0.0386(12) -0.0293(18) 0.024(3) Uani 1 1 d . .
H5A1 H 0.4850 -0.0611 0.0643 0.036 Uiso 1 1 calc R U
H5A2 H 0.5451 -0.0377 -0.0734 0.036 Uiso 1 1 calc R U
H5A3 H 0.4314 -0.0818 -0.0788 0.036 Uiso 1 1 calc R U
Au1B Au 0.37786(3) 0.70081(3) 0.08087(5) 0.01002(10) Uani 1 1 d . .
Cl1B Cl 0.2404(2) 0.7179(3) 0.0554(3) 0.0146(5) Uani 1 1 d . .
P1B P 0.5103(3) 0.6845(3) 0.0997(4) 0.0112(5) Uani 1 1 d . .
O1B O 0.5680(9) 0.7023(10) -0.0438(11) 0.021(2) Uani 1 1 d . .
H1B H 0.5574 0.7381 -0.0934 0.032 Uiso 1 1 calc R U
C1B C 0.4818(12) 0.5630(11) 0.1503(15) 0.017(2) Uani 1 1 d . .
H1B1 H 0.4407 0.5168 0.0815 0.025 Uiso 1 1 calc R U
H1B2 H 0.4483 0.5467 0.2376 0.025 Uiso 1 1 calc R U
H1B3 H 0.5413 0.5608 0.1589 0.025 Uiso 1 1 calc R U
C2B C 0.6045(9) 0.7700(10) 0.2200(14) 0.014(2) Uani 1 1 d . .
C3B C 0.5636(12) 0.7464(13) 0.3697(15) 0.021(3) Uani 1 1 d . .
H3B1 H 0.5485 0.6812 0.3936 0.032 Uiso 1 1 calc R U
H3B2 H 0.5053 0.7510 0.3753 0.032 Uiso 1 1 calc R U
H3B3 H 0.6118 0.7922 0.4327 0.032 Uiso 1 1 calc R U
C4B C 0.6269(12) 0.8741(11) 0.1804(17) 0.021(3) Uani 1 1 d . .
H4B1 H 0.6889 0.9214 0.2187 0.032 Uiso 1 1 calc R U
H4B2 H 0.5765 0.8852 0.2164 0.032 Uiso 1 1 calc R U
H4B3 H 0.6291 0.8804 0.0815 0.032 Uiso 1 1 calc R U
C5B C 0.6970(12) 0.7633(16) 0.208(2) 0.028(4) Uani 1 1 d . .
H5B1 H 0.7034 0.7455 0.1155 0.042 Uiso 1 1 calc R U
H5B2 H 0.6933 0.7145 0.2713 0.042 Uiso 1 1 calc R U
H5B3 H 0.7528 0.8255 0.2307 0.042 Uiso 1 1 calc R U
Au1C Au 0.96623(4) 0.95038(3) 0.08855(5) 0.01157(10) Uani 1 1 d . .
P1C P 1.0162(3) 0.8411(3) 0.0678(4) 0.0124(6) Uani 1 1 d . .
Cl1C Cl 0.9164(3) 1.0654(2) 0.1172(3) 0.0149(5) Uani 1 1 d . .
O1C O 1.0071(10) 0.7829(9) 0.2094(12) 0.022(2) Uani 1 1 d . .
H1C H 0.9864 0.8035 0.2712 0.032 Uiso 1 1 calc R U
C1C C 1.1451(11) 0.8979(12) 0.0248(18) 0.021(3) Uani 1 1 d . .
H1C1 H 1.1830 0.9458 0.0937 0.031 Uiso 1 1 calc R U
H1C2 H 1.1564 0.9292 -0.0639 0.031 Uiso 1 1 calc R U
H1C3 H 1.1641 0.8489 0.0216 0.031 Uiso 1 1 calc R U
C2C C 0.9492(10) 0.7419(10) -0.0576(13) 0.013(2) Uani 1 1 d . .
C3C C 0.9584(12) 0.7861(12) -0.2021(16) 0.020(3) Uani 1 1 d . .
H3C1 H 0.9257 0.7344 -0.2684 0.031 Uiso 1 1 calc R U
H3C2 H 1.0263 0.8249 -0.2264 0.031 Uiso 1 1 calc R U
H3C3 H 0.9290 0.8267 -0.2020 0.031 Uiso 1 1 calc R U
C4C C 0.8413(12) 0.6863(13) -0.0144(17) 0.023(3) Uani 1 1 d . .
H4C1 H 0.8123 0.7261 -0.0322 0.034 Uiso 1 1 calc R U
H4C2 H 0.8366 0.6713 0.0825 0.034 Uiso 1 1 calc R U
H4C3 H 0.8074 0.6267 -0.0665 0.034 Uiso 1 1 calc R U
C5C C 0.9895(12) 0.6713(11) -0.0600(16) 0.019(3) Uani 1 1 d . .
H5C1 H 0.9927 0.6513 0.0327 0.028 Uiso 1 1 calc R U
H5C2 H 1.0538 0.7035 -0.0999 0.028 Uiso 1 1 calc R U
H5C3 H 0.9471 0.6148 -0.1143 0.028 Uiso 1 1 calc R U

loop_
_atom_site_aniso_label
_atom_site_aniso_U_11
_atom_site_aniso_U_22
_atom_site_aniso_U_33
_atom_site_aniso_U_23
_atom_site_aniso_U_13
_atom_site_aniso_U_12
Au1A 0.0129(2) 0.00944(19) 0.0139(2) -0.00167(15) -0.00031(15) 0.00616(17)
Cl1A 0.0238(15) 0.0139(13) 0.0153(13) -0.0046(10) -0.0059(11) 0.0126(12)
P1A 0.0165(15) 0.0075(13) 0.0118(13) 0.0000(10) 0.0010(11) 0.0051(11)
O1A 0.042(7) 0.017(5) 0.012(4) 0.004(4) 0.005(4) 0.018(5)
C1A 0.017(6) 0.016(6) 0.029(7) -0.001(5) 0.001(5) 0.008(5)
C2A 0.018(6) 0.010(5) 0.014(5) 0.001(4) 0.000(4) 0.003(5)
C3A 0.040(9) 0.018(6) 0.014(6) 0.003(5) 0.001(6) 0.017(7)
C4A 0.012(6) 0.025(8) 0.032(8) 0.006(6) 0.000(6) 0.000(6)
C5A 0.035(9) 0.014(6) 0.023(7) -0.003(5) -0.006(6) 0.012(6)
Au1B 0.0087(2) 0.01022(19) 0.0120(2) -0.00065(15) -0.00097(14) 0.00542(16)
Cl1B 0.0149(13) 0.0205(14) 0.0146(13) -0.0037(10) -0.0033(10) 0.0134(12)
P1B 0.0099(13) 0.0147(14) 0.0108(13) 0.0001(11) -0.0001(10) 0.0076(12)
O1B 0.021(5) 0.038(7) 0.013(4) 0.001(4) 0.003(4) 0.020(5)
C1B 0.025(7) 0.016(6) 0.017(6) -0.002(5) -0.001(5) 0.016(5)
C2B 0.009(5) 0.018(6) 0.013(5) 0.001(4) -0.002(4) 0.006(5)
C3B 0.022(7) 0.029(8) 0.012(6) -0.003(5) -0.001(5) 0.012(6)
C4B 0.018(6) 0.015(6) 0.023(7) 0.001(5) -0.004(5) 0.002(5)
C5B 0.015(6) 0.043(10) 0.031(8) -0.013(7) -0.009(6) 0.017(7)
Au1C 0.0115(2) 0.0110(2) 0.0134(2) -0.00020(15) 0.00096(15) 0.00654(17)
P1C 0.0152(14) 0.0131(14) 0.0118(13) 0.0024(11) 0.0016(11) 0.0093(12)
Cl1C 0.0205(14) 0.0158(13) 0.0133(12) -0.0034(10) -0.0022(11) 0.0128(12)
O1C 0.033(6) 0.024(5) 0.016(5) -0.001(4) -0.002(4) 0.020(5)
C1C 0.014(6) 0.020(6) 0.029(7) 0.000(5) 0.002(5) 0.009(5)
C2C 0.016(6) 0.012(5) 0.012(5) 0.003(4) 0.002(4) 0.009(5)
C3C 0.021(7) 0.023(7) 0.019(6) -0.001(5) -0.001(5) 0.011(6)
C4C 0.019(7) 0.022(7) 0.023(7) -0.001(6) 0.004(5) 0.007(6)
C5C 0.025(7) 0.016(6) 0.021(6) 0.000(5) -0.003(5) 0.014(6)

loop_
_atom_type_symbol
_atom_type_description
_atom_type_scat_dispersion_real
_atom_type_scat_dispersion_imag
_atom_type_scat_source
C C 0.0033 0.0016 'International Tables Vol C Tables 4.2.6.8 and 6.1.1.4'
H H 0.0000 0.0000 'International Tables Vol C Tables 4.2.6.8 and 6.1.1.4'
O O 0.0106 0.0060 'International Tables Vol C Tables 4.2.6.8 and 6.1.1.4'
P P 0.1023 0.0942 'International Tables Vol C Tables 4.2.6.8 and 6.1.1.4'
Cl Cl 0.1484 0.1585 'International Tables Vol C Tables 4.2.6.8 and 6.1.1.4'
Au Au -2.0133 8.8022 'International Tables Vol C Tables 4.2.6.8 and 6.1.1.4'

loop_
_geom_angle_atom_site_label_1
_geom_angle_atom_site_label_2
_geom_angle_atom_site_label_3
_geom_angle
P1A Au1A Cl1A 178.98(14)
O1A P1A C1A 103.1(8)
O1A P1A C2A 103.7(7)
C1A P1A C2A 107.3(7)
O1A P1A Au1A 114.0(4)
C1A P1A Au1A 113.6(5)
C2A P1A Au1A 114.0(5)
C4A C2A C3A 110.1(14)
C4A C2A C5A 109.6(13)
C3A C2A C5A 110.0(13)
C4A C2A P1A 108.3(11)
C3A C2A P1A 108.7(11)
C5A C2A P1A 110.2(11)
P1B Au1B Cl1B 178.60(12)
O1B P1B C1B 103.8(7)
O1B P1B C2B 103.8(7)
C1B P1B C2B 106.8(7)
O1B P1B Au1B 113.0(4)
C1B P1B Au1B 113.2(5)
C2B P1B Au1B 115.2(5)
C5B C2B C4B 109.8(13)
C5B C2B C3B 110.5(13)
C4B C2B C3B 109.5(13)
C5B C2B P1B 110.7(11)
C4B C2B P1B 107.2(9)
C3B C2B P1B 109.1(10)
P1C Au1C Cl1C 178.17(13)
O1C P1C C1C 103.6(7)
O1C P1C C2C 103.1(6)
C1C P1C C2C 107.2(7)
O1C P1C Au1C 113.3(5)
C1C P1C Au1C 112.3(5)
C2C P1C Au1C 116.2(4)
C4C C2C C5C 109.5(12)
C4C C2C C3C 109.5(12)
C5C C2C C3C 109.7(12)
C4C C2C P1C 108.0(10)
C5C C2C P1C 111.0(10)
C3C C2C P1C 109.3(10)

loop_
_geom_bond_atom_site_label_1
_geom_bond_atom_site_label_2
_geom_bond_distance
Au1A P1A 2.236(3)
Au1A Cl1A 2.320(3)
P1A O1A 1.608(11)
P1A C1A 1.790(16)
P1A C2A 1.834(15)
C2A C4A 1.53(2)
C2A C3A 1.54(2)
C2A C5A 1.54(2)
Au1B P1B 2.236(3)
Au1B Cl1B 2.329(3)
P1B O1B 1.605(12)
P1B C1B 1.804(15)
P1B C2B 1.838(14)
C2B C5B 1.52(2)
C2B C4B 1.55(2)
C2B C3B 1.55(2)
Au1C P1C 2.235(3)
Au1C Cl1C 2.326(3)
P1C O1C 1.614(12)
P1C C1C 1.813(15)
P1C C2C 1.838(14)
C2C C4C 1.53(2)
C2C C5C 1.534(19)
C2C C3C 1.54(2)

loop_
_geom_torsion_atom_site_label_1
_geom_torsion_atom_site_label_2
_geom_torsion_atom_site_label_3
_geom_torsion_atom_site_label_4
_geom_torsion
O1A P1A C2A C4A 69.3(12)
C1A P1A C2A C4A 178.0(11)
Au1A P1A C2A C4A -55.3(11)
O1A P1A C2A C3A -171.1(11)
C1A P1A C2A C3A -62.4(12)
Au1A P1A C2A C3A 64.3(11)
O1A P1A C2A C5A -50.5(13)
C1A P1A C2A C5A 58.2(13)
Au1A P1A C2A C5A -175.1(10)
O1B P1B C2B C5B -47.2(13)
C1B P1B C2B C5B 62.1(13)
Au1B P1B C2B C5B -171.3(10)
O1B P1B C2B C4B 72.5(11)
C1B P1B C2B C4B -178.2(10)
Au1B P1B C2B C4B -51.5(11)
O1B P1B C2B C3B -169.0(10)
C1B P1B C2B C3B -59.7(12)
Au1B P1B C2B C3B 66.9(11)
O1C P1C C2C C4C 65.5(11)
C1C P1C C2C C4C 174.4(11)
Au1C P1C C2C C4C -59.1(11)
O1C P1C C2C C5C -54.5(11)
C1C P1C C2C C5C 54.5(12)
Au1C P1C C2C C5C -179.0(8)
O1C P1C C2C C3C -175.5(10)
C1C P1C C2C C3C -66.6(11)
Au1C P1C C2C C3C 59.9(11)
